data_2311589
loop_
_publ_author_name
'Alieva, Guloy K.'
'Ashurov, Jamshid M.'
'Kadirova, Shahnoza A.'
'Ibragimov, Bakhtiyar T.'
'Zakhidov, Kasim A.'

_publ_section_title
;
 Crystal structure of
 <i>trans</i>-bis-[2-(1<i>H</i>-benzotriazol-1-yl)acetato-\k<i>O</i>]bis-(ethano-lamine-\k<sup>2</sup><i>N</i>,<i>O</i>)copper(II).
;
_journal_coeditor_code WM5481
_journal_issue 'Pt 2'
_journal_name_full 'Acta crystallographica. Section E, Crystallographic communications'
_journal_page_first 233
_journal_page_last 236
_journal_paper_doi 10.1107/S2056989019000744
_journal_volume 75
_journal_year 2019
_chemical_formula_iupac '[Cu (C8 H6 N3 O2)2 (C2 H7 N O)2]'
_chemical_formula_moiety 'C20 H26 Cu N8 O6'
_chemical_formula_sum 'C20 H26 Cu N8 O6'
_chemical_formula_weight 538.03
_chemical_name_systematic
<i>trans</i>-Bis[2-(1<i>H</i>-benzotriazol-1-yl)acetato-\k<i>O</i>]bis(ethanolamine-\k^2^<i>N</i>,<i>O</i>)copper(II)
_space_group_crystal_system monoclinic
_space_group_IT_number 14
_space_group_name_Hall '-P 2yn'
_space_group_name_H-M_alt 'P 1 21/n 1'
_atom_sites_solution_hydrogens mixed
_audit_creation_method SHELXL-2014/7
_cell_angle_alpha 90
_cell_angle_beta 105.823(3)
_cell_angle_gamma 90
_cell_formula_units_Z 2
_cell_length_a 12.4283(4)
_cell_length_b 4.84866(9)
_cell_length_c 20.6944(5)
_cell_measurement_reflns_used 3723
_cell_measurement_temperature 293(2)
_cell_measurement_theta_max 75.6500
_cell_measurement_theta_min 3.7240
_cell_volume 1199.80(6)
_computing_cell_refinement
;
CrysAlis PRO (Rigaku OD, 2015)
;
_computing_data_collection
;
CrysAlis PRO (Rigaku OD, 2015)
;
_computing_data_reduction
;
CrysAlis PRO (Rigaku OD, 2015)
;
_computing_molecular_graphics
;
Mercury (Macrae <i>et al.</i>,  2006
;
_computing_publication_material
;
publCIF (Westrip, 2010)
;
_computing_structure_refinement
;
SHELXL2014 (Sheldrick, 2015b)
;
_computing_structure_solution
;
SHELXT (Sheldrick, 2015a)
;
_diffrn_ambient_temperature 293(2)
_diffrn_detector_area_resol_mean 10.2576
_diffrn_measured_fraction_theta_full 1.000
_diffrn_measured_fraction_theta_max 0.982
_diffrn_measurement_device_type 'Rigaku Xcalibur Ruby'
_diffrn_measurement_method '\w scans'
_diffrn_radiation_type CuK\a
_diffrn_radiation_wavelength 1.54184
_diffrn_reflns_av_R_equivalents 0.0305
_diffrn_reflns_av_unetI/netI 0.0244
_diffrn_reflns_limit_h_max 15
_diffrn_reflns_limit_h_min -15
_diffrn_reflns_limit_k_max 5
_diffrn_reflns_limit_k_min -5
_diffrn_reflns_limit_l_max 25
_diffrn_reflns_limit_l_min -20
_diffrn_reflns_number 8833
_diffrn_reflns_theta_full 67.684
_diffrn_reflns_theta_max 75.847
_diffrn_reflns_theta_min 3.757
_diffrn_source 'fine-focus sealed X-ray tube'
_exptl_absorpt_coefficient_mu 1.749
_exptl_absorpt_correction_T_max 1.00000
_exptl_absorpt_correction_T_min 0.55835
_exptl_absorpt_correction_type multi-scan
_exptl_absorpt_process_details
;
(CrysAlis PRO; Rigaku OD, 2015)
;
_exptl_crystal_colour blue
_exptl_crystal_density_diffrn 1.489
_exptl_crystal_description block
_exptl_crystal_F_000 558
_exptl_crystal_size_max 0.36
_exptl_crystal_size_mid 0.22
_exptl_crystal_size_min 0.12
_refine_diff_density_max 0.244
_refine_diff_density_min -0.307
_refine_ls_extinction_coef 0.0009(2)
_refine_ls_extinction_expression Fc^*^=kFc[1+0.001xFc^2^\l^3^/sin(2\q)]^-1/4^
_refine_ls_extinction_method
;
SHELXL2014 (Sheldrick, 2015b)
;
_refine_ls_goodness_of_fit_ref 1.064
_refine_ls_hydrogen_treatment mixed
_refine_ls_matrix_type full
_refine_ls_number_parameters 173
_refine_ls_number_reflns 2444
_refine_ls_number_restraints 3
_refine_ls_restrained_S_all 1.064
_refine_ls_R_factor_all 0.0382
_refine_ls_R_factor_gt 0.0329
_refine_ls_shift/su_max 0.000
_refine_ls_shift/su_mean 0.000
_refine_ls_structure_factor_coef Fsqd
_refine_ls_weighting_details 'w=1/[\s^2^(Fo^2^)+(0.0480P)^2^+0.3640P] where P=(Fo^2^+2Fc^2^)/3'
_refine_ls_weighting_scheme calc
_refine_ls_wR_factor_gt 0.0904
_refine_ls_wR_factor_ref 0.0957
_reflns_number_gt 2152
_reflns_number_total 2444
_reflns_threshold_expression 'I > 2\s(I)'
_cod_data_source_file wm5481sup1.cif
_cod_data_source_block I
_cod_original_cell_volume 1199.80(5)
_cod_original_sg_symbol_H-M 'P 21/n'
_cod_database_code 2311589
_shelx_space_group_comment
;
The symmetry employed for this shelxl refinement is uniquely defined
by the following loop, which should always be used as a source of
symmetry information in preference to the above space-group names.
They are only intended as comments.
;

loop_
_space_group_symop_operation_xyz
'x, y, z'
'-x+1/2, y+1/2, -z+1/2'
'-x, -y, -z'
'x-1/2, -y-1/2, z-1/2'

loop_
_atom_site_type_symbol
_atom_site_label
_atom_site_fract_x
_atom_site_fract_y
_atom_site_fract_z
_atom_site_U_iso_or_equiv
_atom_site_adp_type
_atom_site_calc_flag
_atom_site_occupancy
Cu Cu 0.5000 0.5000 0.5000 0.03515(14) Uani d 1
O O2 0.53163(12) 0.2852(3) 0.58733(6) 0.0434(3) Uani d 1
O O3 0.66203(12) 0.2720(3) 0.47288(7) 0.0449(3) Uani d 1
O O1 0.46322(14) 0.5886(3) 0.64711(7) 0.0535(4) Uani d 1
N N1 0.56782(14) 0.3490(4) 0.76528(8) 0.0420(4) Uani d 1
N N4 0.62260(16) 0.7586(3) 0.54159(8) 0.0432(4) Uani d 1
N N3 0.60695(19) 0.6560(5) 0.84410(10) 0.0659(6) Uani d 1
C C7 0.57879(18) 0.2195(5) 0.70430(9) 0.0458(5) Uani d 1
H H7A 0.5484 0.0342 0.7013 0.055 Uiso calc 1
H H7B 0.6574 0.2054 0.7061 0.055 Uiso calc 1
N N2 0.64071(17) 0.5465(5) 0.79544(10) 0.0582(5) Uani d 1
C C8 0.51797(16) 0.3819(4) 0.64159(9) 0.0383(4) Uani d 1
C C3 0.50966(19) 0.5287(5) 0.84514(11) 0.0494(5) Uani d 1
C C2 0.48288(17) 0.3334(4) 0.79457(10) 0.0430(4) Uani d 1
C C10 0.74518(19) 0.4794(5) 0.49439(13) 0.0568(6) Uani d 1
H H10A 0.7391 0.6123 0.4585 0.068 Uiso calc 1
H H10B 0.8187 0.3956 0.5041 0.068 Uiso calc 1
C C9 0.73262(19) 0.6246(5) 0.55560(12) 0.0557(5) Uani d 1
H H9A 0.7405 0.4930 0.5919 0.067 Uiso calc 1
H H9B 0.7910 0.7621 0.5696 0.067 Uiso calc 1
C C1 0.3878(2) 0.1733(5) 0.78222(14) 0.0628(6) Uani d 1
H H1 0.3704 0.0434 0.7479 0.075 Uiso calc 1
C C4 0.4385(3) 0.5704(7) 0.88710(14) 0.0763(8) Uani d 1
H H4 0.4549 0.7005 0.9214 0.092 Uiso calc 1
C C6 0.3200(3) 0.2185(7) 0.82423(19) 0.0817(9) Uani d 1
H H6 0.2551 0.1146 0.8180 0.098 Uiso calc 1
C C5 0.3452(3) 0.4120(7) 0.87504(19) 0.0849(10) Uani d 1
H H5 0.2967 0.4345 0.9018 0.102 Uiso calc 1
H H4A 0.609(2) 0.836(6) 0.5773(10) 0.078(9) Uiso d 1
H H4B 0.623(2) 0.895(4) 0.5130(11) 0.063(7) Uiso d 1
H H3 0.6329(19) 0.295(5) 0.4336(6) 0.055(7) Uiso d 1

loop_
_atom_site_aniso_label
_atom_site_aniso_U_11
_atom_site_aniso_U_22
_atom_site_aniso_U_33
_atom_site_aniso_U_12
_atom_site_aniso_U_13
_atom_site_aniso_U_23
Cu 0.0477(2) 0.0285(2) 0.0312(2) 0.00425(15) 0.01401(15) 0.00123(13)
O2 0.0614(9) 0.0372(7) 0.0338(6) 0.0079(6) 0.0165(6) 0.0036(5)
O3 0.0546(8) 0.0376(7) 0.0420(7) 0.0017(6) 0.0123(6) 0.0019(6)
O1 0.0741(10) 0.0485(8) 0.0375(7) 0.0204(8) 0.0144(7) 0.0023(6)
N1 0.0441(9) 0.0473(10) 0.0336(8) -0.0002(7) 0.0088(6) 0.0049(7)
N4 0.0584(10) 0.0309(9) 0.0406(9) 0.0015(7) 0.0143(8) -0.0008(7)
N3 0.0681(13) 0.0681(14) 0.0559(11) -0.0137(11) 0.0077(10) -0.0147(10)
C7 0.0558(12) 0.0469(11) 0.0350(9) 0.0103(9) 0.0130(8) 0.0053(8)
N2 0.0507(11) 0.0671(13) 0.0535(11) -0.0122(9) 0.0085(8) -0.0018(9)
C8 0.0472(10) 0.0361(10) 0.0322(8) 0.0001(8) 0.0119(7) 0.0025(7)
C3 0.0562(12) 0.0505(13) 0.0401(10) 0.0043(10) 0.0109(9) 0.0045(9)
C2 0.0446(10) 0.0441(11) 0.0385(9) 0.0040(8) 0.0082(8) 0.0103(8)
C10 0.0449(11) 0.0573(14) 0.0721(15) -0.0031(10) 0.0227(11) -0.0066(11)
C9 0.0502(12) 0.0472(13) 0.0611(13) -0.0009(10) 0.0009(10) -0.0049(10)
C1 0.0580(14) 0.0556(15) 0.0722(15) -0.0095(11) 0.0133(12) 0.0092(12)
C4 0.105(2) 0.0715(18) 0.0614(15) 0.0215(17) 0.0369(16) 0.0050(13)
C6 0.0641(16) 0.0718(19) 0.121(3) 0.0015(14) 0.0447(17) 0.0307(19)
C5 0.087(2) 0.082(2) 0.105(2) 0.0210(18) 0.060(2) 0.0341(19)

loop_
_atom_type_symbol
_atom_type_description
_atom_type_scat_dispersion_real
_atom_type_scat_dispersion_imag
_atom_type_scat_source
C C 0.0181 0.0091 'International Tables Vol C Tables 4.2.6.8 and 6.1.1.4'
H H 0.0000 0.0000 'International Tables Vol C Tables 4.2.6.8 and 6.1.1.4'
O O 0.0492 0.0322 'International Tables Vol C Tables 4.2.6.8 and 6.1.1.4'
Cu Cu -1.9646 0.5888 'International Tables Vol C Tables 4.2.6.8 and 6.1.1.4'
N N 0.0311 0.0180 'International Tables Vol C Tables 4.2.6.8 and 6.1.1.4'

loop_
_geom_angle_atom_site_label_1
_geom_angle_atom_site_label_2
_geom_angle_atom_site_label_3
_geom_angle_site_symmetry_1
_geom_angle_site_symmetry_3
_geom_angle
N4 Cu N4 3_666 . 180.0
N4 Cu O2 3_666 . 90.08(6)
N4 Cu O2 . . 89.92(6)
N4 Cu O2 3_666 3_666 89.92(6)
N4 Cu O2 . 3_666 90.08(6)
O2 Cu O2 . 3_666 180.0
C8 O2 Cu . . 123.91(12)
C10 O3 H3 . . 107.8(19)
N2 N1 C2 . . 109.84(17)
N2 N1 C7 . . 120.00(17)
C2 N1 C7 . . 129.44(18)
C9 N4 Cu . . 111.72(13)
C9 N4 H4A . . 113.6(19)
Cu N4 H4A . . 110(2)
C9 N4 H4B . . 106.4(17)
Cu N4 H4B . . 109.1(18)
H4A N4 H4B . . 106(3)
N2 N3 C3 . . 107.5(2)
N1 C7 C8 . . 111.94(16)
N1 C7 H7A . . 109.2
C8 C7 H7A . . 109.2
N1 C7 H7B . . 109.2
C8 C7 H7B . . 109.2
H7A C7 H7B . . 107.9
N3 N2 N1 . . 109.23(18)
O1 C8 O2 . . 126.26(17)
O1 C8 C7 . . 119.79(16)
O2 C8 C7 . . 113.94(17)
N3 C3 C2 . . 109.3(2)
N3 C3 C4 . . 130.7(3)
C2 C3 C4 . . 120.1(2)
N1 C2 C3 . . 104.13(18)
N1 C2 C1 . . 132.9(2)
C3 C2 C1 . . 122.9(2)
O3 C10 C9 . . 111.30(18)
O3 C10 H10A . . 109.4
C9 C10 H10A . . 109.4
O3 C10 H10B . . 109.4
C9 C10 H10B . . 109.4
H10A C10 H10B . . 108.0
N4 C9 C10 . . 110.35(18)
N4 C9 H9A . . 109.6
C10 C9 H9A . . 109.6
N4 C9 H9B . . 109.6
C10 C9 H9B . . 109.6
H9A C9 H9B . . 108.1
C2 C1 C6 . . 115.6(3)
C2 C1 H1 . . 122.2
C6 C1 H1 . . 122.2
C5 C4 C3 . . 116.9(3)
C5 C4 H4 . . 121.5
C3 C4 H4 . . 121.5
C5 C6 C1 . . 122.4(3)
C5 C6 H6 . . 118.8
C1 C6 H6 . . 118.8
C4 C5 C6 . . 122.0(3)
C4 C5 H5 . . 119.0
C6 C5 H5 . . 119.0

loop_
_geom_bond_atom_site_label_1
_geom_bond_atom_site_label_2
_geom_bond_site_symmetry_2
_geom_bond_distance
Cu N4 3_666 1.9798(18)
Cu N4 . 1.9798(18)
Cu O2 . 2.0292(12)
Cu O2 3_666 2.0293(12)
Cu O3 3_666 2.4917(15)
O2 C8 . 1.270(2)
O3 C10 . 1.424(3)
O3 H3 . 0.802(10)
O1 C8 . 1.234(2)
N1 N2 . 1.349(3)
N1 C2 . 1.355(3)
N1 C7 . 1.449(2)
N4 C9 . 1.470(3)
N4 H4A . 0.885(10)
N4 H4B . 0.887(10)
N3 N2 . 1.305(3)
N3 C3 . 1.363(3)
C7 C8 . 1.530(3)
C7 H7A . 0.9700
C7 H7B . 0.9700
C3 C2 . 1.383(3)
C3 C4 . 1.413(4)
C2 C1 . 1.378(3)
C10 C9 . 1.494(3)
C10 H10A . 0.9700
C10 H10B . 0.9700
C9 H9A . 0.9700
C9 H9B . 0.9700
C1 C6 . 1.383(4)
C1 H1 . 0.9300
C4 C5 . 1.356(5)
C4 H4 . 0.9300
C6 C5 . 1.380(5)
C6 H6 . 0.9300
C5 H5 . 0.9300

loop_
_geom_hbond_atom_site_label_D
_geom_hbond_atom_site_label_H
_geom_hbond_atom_site_label_A
_geom_hbond_site_symmetry_A
_geom_hbond_distance_DH
_geom_hbond_distance_HA
_geom_hbond_distance_DA
_geom_hbond_angle_DHA
O3 H3 O1 3_666 0.802(10) 1.857(12) 2.634(2) 163(3)
N4 H4A O2 1_565 0.885(10) 2.41(2) 3.046(2) 129(2)
N4 H4B O3 1_565 0.887(10) 2.118(13) 2.973(2) 161(2)
C7 H7A O1 1_545 0.97 2.53 3.449(3) 158.1
C9 H9A N3 2_646 0.97 2.58 3.345(3) 136.0

loop_
_geom_torsion_atom_site_label_1
_geom_torsion_atom_site_label_2
_geom_torsion_atom_site_label_3
_geom_torsion_atom_site_label_4
_geom_torsion
N2 N1 C7 C8 -86.8(2)
C2 N1 C7 C8 82.4(3)
C3 N3 N2 N1 -0.6(3)
C2 N1 N2 N3 1.2(2)
C7 N1 N2 N3 172.31(19)
Cu O2 C8 O1 16.3(3)
Cu O2 C8 C7 -162.68(14)
N1 C7 C8 O1 -3.5(3)
N1 C7 C8 O2 175.61(17)
N2 N3 C3 C2 -0.2(3)
N2 N3 C3 C4 -179.3(3)
N2 N1 C2 C3 -1.2(2)
C7 N1 C2 C3 -171.29(19)
N2 N1 C2 C1 178.6(2)
C7 N1 C2 C1 8.5(4)
N3 C3 C2 N1 0.9(2)
C4 C3 C2 N1 -179.9(2)
N3 C3 C2 C1 -178.9(2)
C4 C3 C2 C1 0.3(3)
Cu N4 C9 C10 50.9(2)
O3 C10 C9 N4 -60.3(3)
N1 C2 C1 C6 179.8(2)
C3 C2 C1 C6 -0.4(3)
N3 C3 C4 C5 179.0(3)
C2 C3 C4 C5 -0.1(4)
C2 C1 C6 C5 0.4(4)
C3 C4 C5 C6 0.0(5)
C1 C6 C5 C4 -0.1(5)
